data_2233892
loop_
_publ_author_name
'von Eschwege, Karel G.'
'Muller, Fabian'
'Hill, Tania N.'

_publ_section_title
;
 1-(2-Methoxyphenyl)-2-{[2-(2-methoxyphenyl)hydrazinylidene](nitro)methyl}diazene
;
_journal_coeditor_code IS5057
_journal_issue 3
_journal_name_full 'Acta Crystallographica Section E'
_journal_page_first o609
_journal_paper_doi 10.1107/S1600536812004175
_journal_volume 68
_journal_year 2012
_chemical_formula_iupac 'C15 H15 N5 O4'
_chemical_formula_moiety 'C15 H15 N5 O4'
_chemical_formula_sum 'C15 H15 N5 O4'
_chemical_formula_weight 329.32
_chemical_name_systematic
;
1-(2-Methoxyphenyl)-2-{[2-(2-methoxyphenyl)hydrazinylidene](nitro)methyl}diazene
;
_space_group_IT_number 2
_symmetry_cell_setting triclinic
_symmetry_space_group_name_Hall '-P 1'
_symmetry_space_group_name_H-M 'P -1'
_audit_creation_method 'WinGX routine CIF_UPDATE'
_cell_angle_alpha 117.188(2)
_cell_angle_beta 91.416(2)
_cell_angle_gamma 107.251(2)
_cell_formula_units_Z 2
_cell_length_a 7.2025(5)
_cell_length_b 10.9574(8)
_cell_length_c 11.2190(9)
_cell_measurement_reflns_used 5015
_cell_measurement_temperature 100(2)
_cell_measurement_theta_max 28.36
_cell_measurement_theta_min 3.02
_cell_volume 738.66(10)
_computing_cell_refinement 'SAINT-Plus (Bruker, 2004)'
_computing_data_collection 'APEX2 (Bruker, 2005)'
_computing_data_reduction 'SAINT-Plus (Bruker, 2004)'
_computing_molecular_graphics 'DIAMOND (Brandenburg & Putz, 2005)'
_computing_publication_material 'WinGX (Farrugia, 1999)'
_computing_structure_refinement 'SHELXL97 (Sheldrick, 2008)'
_computing_structure_solution 'SHELXS97 (Sheldrick, 2008)'
_diffrn_ambient_temperature 100(2)
_diffrn_detector_area_resol_mean 512
_diffrn_measured_fraction_theta_full 0.964
_diffrn_measured_fraction_theta_max 0.959
_diffrn_measurement_device_type 'Bruker X8 APEXII 4K KappaCCD'
_diffrn_measurement_method '\f and \w'
_diffrn_radiation_monochromator graphite
_diffrn_radiation_source 'sealed tube'
_diffrn_radiation_type MoK\a
_diffrn_radiation_wavelength 0.71073
_diffrn_reflns_av_R_equivalents 0.0267
_diffrn_reflns_limit_h_max 7
_diffrn_reflns_limit_h_min -9
_diffrn_reflns_limit_k_max 14
_diffrn_reflns_limit_k_min -10
_diffrn_reflns_limit_l_max 14
_diffrn_reflns_limit_l_min -14
_diffrn_reflns_number 10250
_diffrn_reflns_theta_full 25
_diffrn_reflns_theta_max 28.00
_diffrn_reflns_theta_min 2.08
_diffrn_standards_decay_% 0
_diffrn_standards_interval_count 0
_diffrn_standards_number 0
_exptl_absorpt_coefficient_mu 0.111
_exptl_absorpt_correction_T_max 0.7457
_exptl_absorpt_correction_T_min 0.6683
_exptl_absorpt_correction_type multi-scan
_exptl_absorpt_process_details '(SADABS; Bruker, 2004)'
_exptl_crystal_colour red
_exptl_crystal_density_diffrn 1.481
_exptl_crystal_density_method 'not measured'
_exptl_crystal_description cuboid
_exptl_crystal_F_000 344
_exptl_crystal_size_max 0.25
_exptl_crystal_size_mid 0.21
_exptl_crystal_size_min 0.06
_refine_diff_density_max 0.32
_refine_diff_density_min -0.224
_refine_ls_extinction_method none
_refine_ls_goodness_of_fit_ref 1.04
_refine_ls_hydrogen_treatment mixed
_refine_ls_matrix_type full
_refine_ls_number_parameters 223
_refine_ls_number_reflns 3431
_refine_ls_number_restraints 0
_refine_ls_restrained_S_all 1.04
_refine_ls_R_factor_gt 0.0374
_refine_ls_shift/su_max 0
_refine_ls_structure_factor_coef Fsqd
_refine_ls_weighting_details 'calc w = 1/[\s^2^(Fo^2^)+(0.0567P)^2^+0.2301P] where P=(Fo^2^+2Fc^2^)/3'
_refine_ls_weighting_scheme calc
_refine_ls_wR_factor_ref 0.11
_reflns_number_gt 2824
_reflns_number_total 3431
_reflns_threshold_expression I>2\s(I)
_cod_data_source_file is5057.cif
_cod_data_source_block I
_cod_database_code 2233892
_cod_database_fobs_code 2233892

loop_
_symmetry_equiv_pos_as_xyz
'x, y, z'
'-x, -y, -z'

loop_
_atom_site_type_symbol
_atom_site_label
_atom_site_fract_x
_atom_site_fract_y
_atom_site_fract_z
_atom_site_U_iso_or_equiv
_atom_site_adp_type
_atom_site_calc_flag
_atom_site_refinement_flags
_atom_site_occupancy
C C1 0.24373(18) 0.35944(13) 0.57201(13) 0.0165(3) Uani d . 1
C C11 0.20805(18) 0.09665(13) 0.23162(13) 0.0163(3) Uani d . 1
C C12 0.26683(17) 0.09557(13) 0.11311(13) 0.0163(3) Uani d . 1
C C13 0.22134(18) -0.03694(14) -0.00672(13) 0.0187(3) Uani d . 1
H H13 0.2594 -0.0385 -0.0877 0.022 Uiso calc R 1
C C14 0.11980(19) -0.16760(14) -0.00785(14) 0.0201(3) Uani d . 1
H H14 0.0874 -0.2579 -0.0901 0.024 Uiso calc R 1
C C15 0.06606(18) -0.16640(13) 0.11022(14) 0.0193(3) Uani d . 1
H H15 0.0005 -0.2559 0.1095 0.023 Uiso calc R 1
C C16 0.10804(18) -0.03447(13) 0.22960(13) 0.0175(3) Uani d . 1
H H16 0.0685 -0.0336 0.3101 0.021 Uiso calc R 1
C C17 0.4352(2) 0.23340(14) 0.00981(14) 0.0202(3) Uani d . 1
H H17A 0.5108 0.1675 -0.0269 0.03 Uiso calc R 1
H H17B 0.5198 0.3334 0.0357 0.03 Uiso calc R 1
H H17C 0.321 0.2022 -0.0598 0.03 Uiso calc R 1
C C21 0.26964(17) 0.64157(13) 0.49771(13) 0.0161(3) Uani d . 1
C C22 0.27401(18) 0.65519(13) 0.37900(13) 0.0166(3) Uani d . 1
C C23 0.27496(19) 0.78593(14) 0.38634(13) 0.0188(3) Uani d . 1
H H23 0.2767 0.796 0.3066 0.023 Uiso calc R 1
C C24 0.27338(19) 0.90125(13) 0.50974(14) 0.0203(3) Uani d . 1
H H24 0.2731 0.9897 0.5139 0.024 Uiso calc R 1
C C25 0.2722(2) 0.88841(14) 0.62726(14) 0.0215(3) Uani d . 1
H H25 0.2732 0.9684 0.7116 0.026 Uiso calc R 1
C C26 0.26962(19) 0.75873(14) 0.62146(13) 0.0192(3) Uani d . 1
H H26 0.2678 0.7497 0.7017 0.023 Uiso calc R 1
C C27 0.2702(2) 0.54524(15) 0.14037(13) 0.0226(3) Uani d . 1
H H27A 0.1481 0.5611 0.1218 0.034 Uiso calc R 1
H H27B 0.2725 0.4537 0.0645 0.034 Uiso calc R 1
H H27C 0.3848 0.6268 0.1502 0.034 Uiso calc R 1
N N1 0.24998(15) 0.49180(11) 0.59013(11) 0.0178(2) Uani d . 1
N N2 0.26924(15) 0.50650(11) 0.48294(11) 0.0164(2) Uani d . 1
N N3 0.23306(15) 0.23476(11) 0.46437(11) 0.0174(2) Uani d . 1
N N4 0.24656(15) 0.23359(11) 0.34850(11) 0.0168(2) Uani d . 1
N N5 0.23346(15) 0.34848(11) 0.69742(11) 0.0178(2) Uani d . 1
O O1 0.20306(15) 0.44731(10) 0.79751(10) 0.0243(2) Uani d . 1
O O2 0.25603(15) 0.24155(10) 0.69729(10) 0.0246(2) Uani d . 1
O O11 0.36796(14) 0.22919(9) 0.12699(9) 0.0208(2) Uani d . 1
O O21 0.27761(14) 0.53657(9) 0.26384(9) 0.0210(2) Uani d . 1
H H4 0.272(5) 0.341(4) 0.356(3) 0.127(12) Uiso d . 1

loop_
_atom_site_aniso_label
_atom_site_aniso_U_11
_atom_site_aniso_U_22
_atom_site_aniso_U_33
_atom_site_aniso_U_12
_atom_site_aniso_U_13
_atom_site_aniso_U_23
C1 0.0164(6) 0.0176(6) 0.0159(6) 0.0044(5) 0.0028(4) 0.0094(5)
C11 0.0154(5) 0.0162(5) 0.0161(6) 0.0064(5) 0.0006(4) 0.0064(5)
C12 0.0155(5) 0.0164(5) 0.0186(6) 0.0064(5) 0.0023(5) 0.0093(5)
C13 0.0199(6) 0.0209(6) 0.0168(6) 0.0089(5) 0.0039(5) 0.0094(5)
C14 0.0209(6) 0.0166(6) 0.0201(7) 0.0078(5) 0.0012(5) 0.0060(5)
C15 0.0192(6) 0.0164(6) 0.0240(7) 0.0061(5) 0.0013(5) 0.0112(5)
C16 0.0174(6) 0.0201(6) 0.0185(6) 0.0076(5) 0.0031(5) 0.0115(5)
C17 0.0219(6) 0.0218(6) 0.0204(7) 0.0074(5) 0.0069(5) 0.0129(5)
C21 0.0147(5) 0.0156(5) 0.0190(6) 0.0051(5) 0.0032(5) 0.0092(5)
C22 0.0159(5) 0.0154(5) 0.0169(6) 0.0050(5) 0.0027(4) 0.0069(5)
C23 0.0215(6) 0.0190(6) 0.0180(6) 0.0071(5) 0.0034(5) 0.0108(5)
C24 0.0223(6) 0.0153(6) 0.0236(7) 0.0074(5) 0.0022(5) 0.0092(5)
C25 0.0261(6) 0.0176(6) 0.0183(6) 0.0098(5) 0.0044(5) 0.0054(5)
C26 0.0215(6) 0.0208(6) 0.0167(6) 0.0084(5) 0.0048(5) 0.0094(5)
C27 0.0320(7) 0.0222(6) 0.0158(6) 0.0111(6) 0.0045(5) 0.0098(5)
N1 0.0163(5) 0.0195(5) 0.0175(5) 0.0041(4) 0.0023(4) 0.0102(4)
N2 0.0175(5) 0.0163(5) 0.0172(5) 0.0053(4) 0.0034(4) 0.0098(4)
N3 0.0161(5) 0.0211(5) 0.0165(5) 0.0061(4) 0.0026(4) 0.0106(4)
N4 0.0178(5) 0.0163(5) 0.0164(5) 0.0059(4) 0.0026(4) 0.0081(4)
N5 0.0183(5) 0.0171(5) 0.0163(5) 0.0027(4) 0.0019(4) 0.0088(4)
O1 0.0331(5) 0.0208(5) 0.0164(5) 0.0081(4) 0.0070(4) 0.0077(4)
O2 0.0335(5) 0.0227(5) 0.0237(5) 0.0103(4) 0.0056(4) 0.0158(4)
O11 0.0258(5) 0.0171(4) 0.0179(5) 0.0038(4) 0.0050(4) 0.0095(4)
O21 0.0334(5) 0.0171(4) 0.0150(5) 0.0115(4) 0.0060(4) 0.0081(4)

loop_
_atom_type_symbol
_atom_type_description
_atom_type_scat_dispersion_real
_atom_type_scat_dispersion_imag
_atom_type_scat_source
C C 0.0033 0.0016 'International Tables Vol C Tables 4.2.6.8 and 6.1.1.4'
H H 0 0 'International Tables Vol C Tables 4.2.6.8 and 6.1.1.4'
N N 0.0061 0.0033 'International Tables Vol C Tables 4.2.6.8 and 6.1.1.4'
O O 0.0106 0.006 'International Tables Vol C Tables 4.2.6.8 and 6.1.1.4'

loop_
_geom_angle_atom_site_label_1
_geom_angle_atom_site_label_2
_geom_angle_atom_site_label_3
_geom_angle
_geom_angle_publ_flag
N3 C1 N1 134.09(12) n
N3 C1 N5 112.67(11) ?
N1 C1 N5 113.09(11) ?
C16 C11 C12 120.02(11) ?
C16 C11 N4 122.24(12) ?
C12 C11 N4 117.68(11) ?
O11 C12 C13 125.15(12) ?
O11 C12 C11 115.31(11) ?
C13 C12 C11 119.54(11) ?
C12 C13 C14 119.96(12) ?
C12 C13 H13 120 ?
C14 C13 H13 120 ?
C15 C14 C13 120.36(12) ?
C15 C14 H14 119.8 ?
C13 C14 H14 119.8 ?
C14 C15 C16 120.00(11) ?
C14 C15 H15 120 ?
C16 C15 H15 120 ?
C15 C16 C11 120.10(12) ?
C15 C16 H16 120 ?
C11 C16 H16 120 ?
O11 C17 H17A 109.5 ?
O11 C17 H17B 109.5 ?
H17A C17 H17B 109.5 ?
O11 C17 H17C 109.5 ?
H17A C17 H17C 109.5 ?
H17B C17 H17C 109.5 ?
C26 C21 C22 120.09(11) ?
C26 C21 N2 123.72(12) ?
C22 C21 N2 116.18(11) ?
O21 C22 C23 124.80(12) ?
O21 C22 C21 116.00(11) ?
C23 C22 C21 119.20(11) ?
C24 C23 C22 120.17(12) ?
C24 C23 H23 119.9 ?
C22 C23 H23 119.9 ?
C23 C24 C25 120.55(12) ?
C23 C24 H24 119.7 ?
C25 C24 H24 119.7 ?
C26 C25 C24 119.98(12) ?
C26 C25 H25 120 ?
C24 C25 H25 120 ?
C25 C26 C21 119.99(12) ?
C25 C26 H26 120 ?
C21 C26 H26 120 ?
O21 C27 H27A 109.5 ?
O21 C27 H27B 109.5 ?
H27A C27 H27B 109.5 ?
O21 C27 H27C 109.5 ?
H27A C27 H27C 109.5 ?
H27B C27 H27C 109.5 ?
N2 N1 C1 114.18(11) n
N1 N2 C21 115.34(10) ?
N4 N3 C1 117.69(11) n
N3 N4 C11 117.09(10) ?
N3 N4 H4 113.3(17) ?
C11 N4 H4 129.2(17) ?
O2 N5 O1 123.48(11) ?
O2 N5 C1 118.27(11) ?
O1 N5 C1 118.25(11) ?
C12 O11 C17 117.37(10) ?
C22 O21 C27 116.76(10) ?

loop_
_geom_bond_atom_site_label_1
_geom_bond_atom_site_label_2
_geom_bond_distance
_geom_bond_publ_flag
C1 N3 1.3252(16) n
C1 N1 1.3559(16) n
C1 N5 1.4675(16) ?
C11 C16 1.3926(17) ?
C11 C12 1.4013(18) ?
C11 N4 1.4089(16) ?
C12 O11 1.3608(14) ?
C12 C13 1.3911(17) ?
C13 C14 1.3952(18) ?
C13 H13 0.95 ?
C14 C15 1.3847(19) ?
C14 H14 0.95 ?
C15 C16 1.3880(18) ?
C15 H15 0.95 ?
C16 H16 0.95 ?
C17 O11 1.4278(15) ?
C17 H17A 0.98 ?
C17 H17B 0.98 ?
C17 H17C 0.98 ?
C21 C26 1.3953(18) ?
C21 C22 1.4063(18) ?
C21 N2 1.4111(15) ?
C22 O21 1.3588(15) ?
C22 C23 1.3949(17) ?
C23 C24 1.3872(18) ?
C23 H23 0.95 ?
C24 C25 1.3884(19) ?
C24 H24 0.95 ?
C25 C26 1.3869(18) ?
C25 H25 0.95 ?
C26 H26 0.95 ?
C27 O21 1.4319(16) ?
C27 H27A 0.98 ?
C27 H27B 0.98 ?
C27 H27C 0.98 ?
N1 N2 1.2897(15) n
N3 N4 1.3005(15) n
N4 H4 1.10(3) ?
N5 O2 1.2292(14) ?
N5 O1 1.2342(15) ?

loop_
_geom_hbond_atom_site_label_D
_geom_hbond_atom_site_label_H
_geom_hbond_atom_site_label_A
_geom_hbond_site_symmetry_A
_geom_hbond_distance_DH
_geom_hbond_distance_HA
_geom_hbond_distance_DA
_geom_hbond_angle_DHA
N4 H4 N2 . 1.10(3) 1.73(3) 2.6117(15) 134(3)
N4 H4 N1 . 1.10(3) 2.42(3) 2.8812(16) 103(2)
C17 H17B O1 2_666 0.98 2.47 3.3325(16) 146.1
C27 H27C O2 2_666 0.98 2.65 3.3907(17) 132.8

loop_
_geom_torsion_atom_site_label_1
_geom_torsion_atom_site_label_2
_geom_torsion_atom_site_label_3
_geom_torsion_atom_site_label_4
_geom_torsion
_geom_torsion_publ_flag
C16 C11 C12 O11 -178.36(11) ?
N4 C11 C12 O11 4.19(17) ?
C16 C11 C12 C13 1.18(19) ?
N4 C11 C12 C13 -176.26(11) ?
O11 C12 C13 C14 178.79(12) ?
C11 C12 C13 C14 -0.71(19) ?
C12 C13 C14 C15 -0.8(2) ?
C13 C14 C15 C16 1.89(19) ?
C14 C15 C16 C11 -1.41(19) ?
C12 C11 C16 C15 -0.12(19) ?
N4 C11 C16 C15 177.20(11) ?
C26 C21 C22 O21 178.75(11) ?
N2 C21 C22 O21 -0.09(16) ?
C26 C21 C22 C23 -1.06(18) ?
N2 C21 C22 C23 -179.90(11) ?
O21 C22 C23 C24 -179.23(12) ?
C21 C22 C23 C24 0.57(19) ?
C22 C23 C24 C25 0.4(2) ?
C23 C24 C25 C26 -1.0(2) ?
C24 C25 C26 C21 0.5(2) ?
C22 C21 C26 C25 0.55(19) ?
N2 C21 C26 C25 179.30(12) ?
N3 C1 N1 N2 -8.2(2) ?
N5 C1 N1 N2 176.64(10) ?
C1 N1 N2 C21 178.01(10) n
C26 C21 N2 N1 6.28(17) ?
C22 C21 N2 N1 -174.93(11) ?
N1 C1 N3 N4 6.7(2) ?
N5 C1 N3 N4 -178.05(10) ?
C1 N3 N4 C11 -171.54(10) n
C16 C11 N4 N3 17.56(18) ?
C12 C11 N4 N3 -165.06(11) ?
N3 C1 N5 O2 14.10(16) ?
N1 C1 N5 O2 -169.63(10) ?
N3 C1 N5 O1 -166.06(11) ?
N1 C1 N5 O1 10.20(16) ?
C13 C12 O11 C17 -0.99(18) ?
C11 C12 O11 C17 178.52(10) ?
C23 C22 O21 C27 -3.81(18) ?
C21 C22 O21 C27 176.39(11) ?

loop_
_cod_related_entry_id
_cod_related_entry_database
_cod_related_entry_code
1 ChemSpider 7856591
